data_2227674
loop_
_publ_author_name
'Hemamalini, Madhukar'
'Fun, Hoong-Kun'

_publ_section_title
;
 2-Amino-5-chloropyridinium 2-carboxybenzoate--benzene-1,2-dicarboxylic
 acid (3/1)
;
_journal_coeditor_code IS2597
_journal_issue 10
_journal_name_full 'Acta Crystallographica Section E'
_journal_page_first o2535
_journal_paper_doi 10.1107/S1600536810035853
_journal_volume 66
_journal_year 2010
_chemical_formula_iupac '3C5 H6 Cl N2 +, 3C8 H5 O4 -, C8 H6 O4'
_chemical_formula_moiety '3(C5 H6 Cl N2 +), 3(C8 H5 O4 -), C8 H6 O4'
_chemical_formula_sum 'C47 H39 Cl3 N6 O16'
_chemical_formula_weight 1050.19
_chemical_name_common
;
Tris(2-amino-5-chloropyridinium hydrogen phthalate) phthalic acid solvate
;
_chemical_name_systematic
;
2-Amino-5-chloropyridinium 2-carboxybenzoate--benzene-1,2-dicarboxylic acid
(3/1)
;
_space_group_IT_number 2
_symmetry_cell_setting triclinic
_symmetry_space_group_name_Hall '-P 1'
_symmetry_space_group_name_H-M 'P -1'
_atom_sites_solution_hydrogens geom
_atom_sites_solution_primary direct
_atom_sites_solution_secondary difmap
_audit_creation_method SHELXL-97
_cell_angle_alpha 68.9200(10)
_cell_angle_beta 87.5070(10)
_cell_angle_gamma 83.9060(10)
_cell_formula_units_Z 2
_cell_length_a 9.8522(2)
_cell_length_b 14.0242(2)
_cell_length_c 17.4312(3)
_cell_measurement_reflns_used 9964
_cell_measurement_temperature 100.00(10)
_cell_measurement_theta_max 36.14
_cell_measurement_theta_min 2.43
_cell_volume 2234.54(7)
_computing_cell_refinement 'SAINT (Bruker, 2009)'
_computing_data_collection 'APEX2 (Bruker, 2009)'
_computing_data_reduction 'SAINT (Bruker, 2009)'
_computing_molecular_graphics 'SHELXTL (Sheldrick, 2008)'
_computing_publication_material 'SHELXTL (Sheldrick, 2008) and PLATON (Spek, 2009)'
_computing_structure_refinement 'SHELXTL (Sheldrick, 2008)'
_computing_structure_solution 'SHELXTL (Sheldrick, 2008)'
_diffrn_ambient_temperature 100.00(10)
_diffrn_measured_fraction_theta_full 0.994
_diffrn_measured_fraction_theta_max 0.994
_diffrn_measurement_device_type
;
Bruker SMART APEXII CCD area-detector
;
_diffrn_measurement_method '\f and \w scans'
_diffrn_radiation_monochromator graphite
_diffrn_radiation_source 'fine-focus sealed tube'
_diffrn_radiation_type MoK\a
_diffrn_radiation_wavelength 0.71073
_diffrn_reflns_av_R_equivalents 0.0315
_diffrn_reflns_av_sigmaI/netI 0.0224
_diffrn_reflns_limit_h_max 13
_diffrn_reflns_limit_h_min -13
_diffrn_reflns_limit_k_max 19
_diffrn_reflns_limit_k_min -19
_diffrn_reflns_limit_l_max 23
_diffrn_reflns_limit_l_min -24
_diffrn_reflns_number 63061
_diffrn_reflns_theta_full 30.00
_diffrn_reflns_theta_max 30.00
_diffrn_reflns_theta_min 1.56
_diffrn_standards_number 0
_exptl_absorpt_coefficient_mu 0.290
_exptl_absorpt_correction_T_max 0.9398
_exptl_absorpt_correction_T_min 0.8701
_exptl_absorpt_correction_type multi-scan
_exptl_absorpt_process_details '(<i>SADABS</i>; Bruker, 2009)'
_exptl_crystal_colour yellow
_exptl_crystal_density_diffrn 1.561
_exptl_crystal_density_method 'not measured'
_exptl_crystal_description block
_exptl_crystal_F_000 1084
_exptl_crystal_size_max 0.49
_exptl_crystal_size_mid 0.22
_exptl_crystal_size_min 0.22
_refine_diff_density_max 0.436
_refine_diff_density_min -0.354
_refine_ls_extinction_method none
_refine_ls_goodness_of_fit_ref 1.027
_refine_ls_hydrogen_treatment mixed
_refine_ls_matrix_type full
_refine_ls_number_parameters 696
_refine_ls_number_reflns 12966
_refine_ls_number_restraints 0
_refine_ls_restrained_S_all 1.027
_refine_ls_R_factor_all 0.0416
_refine_ls_R_factor_gt 0.0358
_refine_ls_shift/su_max 0.001
_refine_ls_shift/su_mean 0.000
_refine_ls_structure_factor_coef Fsqd
_refine_ls_weighting_details 'calc w=1/[\s^2^(Fo^2^)+(0.0547P)^2^+0.8733P] where P=(Fo^2^+2Fc^2^)/3'
_refine_ls_weighting_scheme calc
_refine_ls_wR_factor_gt 0.0951
_refine_ls_wR_factor_ref 0.1005
_reflns_number_gt 11359
_reflns_number_total 12966
_reflns_threshold_expression I>2\s(I)
_cod_data_source_file is2597.cif
_cod_data_source_block I
_cod_database_code 2227674
_cod_database_fobs_code 2227674

loop_
_symmetry_equiv_pos_as_xyz
'x, y, z'
'-x, -y, -z'

loop_
_atom_site_type_symbol
_atom_site_label
_atom_site_fract_x
_atom_site_fract_y
_atom_site_fract_z
_atom_site_U_iso_or_equiv
_atom_site_adp_type
_atom_site_calc_flag
_atom_site_refinement_flags
_atom_site_occupancy
_atom_site_disorder_assembly
_atom_site_disorder_group
Cl Cl1A 0.45378(3) 0.01683(2) 0.401827(17) 0.02226(7) Uani d . 1 . .
N N1A 0.42388(10) -0.14773(7) 0.26255(6) 0.01629(18) Uani d . 1 . .
N N2A 0.37929(11) -0.11497(8) 0.12618(6) 0.02002(19) Uani d . 1 . .
C C1A 0.44162(11) -0.11900(9) 0.32770(7) 0.0169(2) Uani d . 1 . .
H H1AA 0.4604 -0.1687 0.3793 0.020 Uiso calc R 1 . .
C C2A 0.43208(11) -0.01796(9) 0.31773(7) 0.0166(2) Uani d . 1 . .
C C3A 0.40361(12) 0.05652(9) 0.23923(7) 0.0186(2) Uani d . 1 . .
H H3AA 0.3962 0.1260 0.2317 0.022 Uiso calc R 1 . .
C C4A 0.38690(12) 0.02632(9) 0.17425(7) 0.0186(2) Uani d . 1 . .
H H4AA 0.3694 0.0752 0.1222 0.022 Uiso calc R 1 . .
C C5A 0.39631(11) -0.07983(9) 0.18631(7) 0.0160(2) Uani d . 1 . .
O O1A 0.10557(9) 0.89607(6) 0.30990(5) 0.02235(18) Uani d . 1 . .
O O2A 0.12677(9) 0.75913(7) 0.27580(5) 0.02175(17) Uani d . 1 . .
H H1OA 0.1241 0.6937 0.2990 0.074(8) Uiso d R 1 . .
O O3A 0.11516(9) 0.57696(6) 0.34407(5) 0.02090(17) Uani d . 1 . .
O O4A 0.13550(9) 0.45909(6) 0.46883(5) 0.01945(16) Uani d . 1 . .
C C6A 0.15173(11) 0.73752(8) 0.42026(7) 0.01448(19) Uani d . 1 . .
C C7A 0.15713(11) 0.62917(8) 0.45923(7) 0.01426(19) Uani d . 1 . .
C C8A 0.18655(12) 0.58619(9) 0.54319(7) 0.0173(2) Uani d . 1 . .
H H8AA 0.1900 0.5153 0.5691 0.021 Uiso calc R 1 . .
C C9A 0.21081(12) 0.64477(9) 0.58947(7) 0.0188(2) Uani d . 1 . .
H H9AA 0.2309 0.6136 0.6451 0.023 Uiso calc R 1 . .
C C10A 0.20461(11) 0.75089(9) 0.55149(7) 0.0181(2) Uani d . 1 . .
H H10C 0.2203 0.7916 0.5816 0.022 Uiso calc R 1 . .
C C11A 0.17475(11) 0.79561(8) 0.46828(7) 0.0166(2) Uani d . 1 . .
H H11C 0.1699 0.8667 0.4435 0.020 Uiso calc R 1 . .
C C12A 0.12482(11) 0.80204(9) 0.33027(7) 0.0169(2) Uani d . 1 . .
C C13A 0.13380(11) 0.55001(8) 0.42119(7) 0.0159(2) Uani d . 1 . .
Cl Cl1B 0.83721(3) 0.98373(2) 0.460859(17) 0.02238(7) Uani d . 1 . .
N N1B 0.87824(10) 0.68696(7) 0.58805(6) 0.01643(18) Uani d . 1 . .
N N2B 0.92305(11) 0.58396(8) 0.72337(6) 0.0204(2) Uani d . 1 . .
C C1B 0.85787(11) 0.77934(9) 0.52648(7) 0.0168(2) Uani d . 1 . .
H H1BA 0.8419 0.7824 0.4734 0.020 Uiso calc R 1 . .
C C2B 0.86063(11) 0.86783(8) 0.54165(7) 0.0167(2) Uani d . 1 . .
C C3B 0.88534(12) 0.86258(9) 0.62235(7) 0.0180(2) Uani d . 1 . .
H H3BA 0.8876 0.9223 0.6337 0.022 Uiso calc R 1 . .
C C4B 0.90591(12) 0.76850(9) 0.68346(7) 0.0180(2) Uani d . 1 . .
H H4BA 0.9224 0.7641 0.7368 0.022 Uiso calc R 1 . .
C C5B 0.90231(11) 0.67760(9) 0.66603(7) 0.0163(2) Uani d . 1 . .
O O1B 0.69143(10) 0.98082(7) 0.04092(6) 0.02612(19) Uani d . 1 . .
O O2B 0.65261(11) 0.84422(7) 0.01512(5) 0.02608(19) Uani d . 1 . .
H H1OB 0.6605 0.7760 0.0394 0.063(7) Uiso d R 1 . .
O O3B 0.66767(10) 0.65998(7) 0.08159(5) 0.02202(17) Uani d . 1 . .
O O4B 0.74305(12) 0.54133(7) 0.19770(6) 0.0299(2) Uani d . 1 . .
C C6B 0.72617(11) 0.82179(8) 0.15300(7) 0.0158(2) Uani d . 1 . .
C C7B 0.73424(11) 0.71332(8) 0.19160(7) 0.0161(2) Uani d . 1 . .
C C8B 0.76723(13) 0.67044(9) 0.27519(7) 0.0208(2) Uani d . 1 . .
H H8BA 0.7731 0.5994 0.3009 0.025 Uiso calc R 1 . .
C C9B 0.79150(13) 0.72924(10) 0.32115(8) 0.0229(2) Uani d . 1 . .
H H9BA 0.8115 0.6982 0.3768 0.027 Uiso calc R 1 . .
C C10B 0.78571(13) 0.83507(9) 0.28324(8) 0.0218(2) Uani d . 1 . .
H H10D 0.8029 0.8757 0.3131 0.026 Uiso calc R 1 . .
C C11B 0.75399(12) 0.87967(9) 0.20027(7) 0.0189(2) Uani d . 1 . .
H H11D 0.7511 0.9506 0.1751 0.023 Uiso calc R 1 . .
C C12B 0.68907(12) 0.88739(9) 0.06458(7) 0.0191(2) Uani d . 1 . .
C C13B 0.71365(12) 0.63318(9) 0.15401(7) 0.0184(2) Uani d . 1 . .
Cl Cl1C 0.74116(3) 0.09871(2) 0.262958(19) 0.02519(7) Uani d . 1 . .
N N1C 0.71246(10) 0.39640(8) 0.14020(6) 0.01702(18) Uani d . 1 . .
N N2C 0.66401(12) 0.50347(8) 0.00715(6) 0.0212(2) Uani d . 1 . .
C C1C 0.73257(12) 0.30282(9) 0.20019(7) 0.0179(2) Uani d . 1 . .
H H1CA 0.7586 0.2975 0.2523 0.022 Uiso calc R 1 . .
C C2C 0.71499(12) 0.21651(9) 0.18475(7) 0.0179(2) Uani d . 1 . .
C C3C 0.67473(12) 0.22535(9) 0.10550(7) 0.0202(2) Uani d . 1 . .
H H3CA 0.6610 0.1671 0.0943 0.024 Uiso calc R 1 . .
C C4C 0.65611(12) 0.32028(9) 0.04550(7) 0.0198(2) Uani d . 1 . .
H H4CA 0.6296 0.3269 -0.0069 0.024 Uiso calc R 1 . .
C C5C 0.67722(11) 0.40911(9) 0.06294(7) 0.0167(2) Uani d . 1 . .
O O1C 0.43733(9) 0.64971(6) 0.32698(5) 0.02123(17) Uani d . 1 . .
O O2C 0.40372(9) 0.63362(6) 0.20871(5) 0.02070(17) Uani d . 1 . .
H H2C 0.4007 0.5875 0.1905 0.031 Uiso calc R 1 . .
O O3C 0.38734(10) 0.49905(7) 0.15591(5) 0.02425(18) Uani d . 1 . .
O O4C 0.38122(9) 0.33117(7) 0.19965(5) 0.02149(17) Uani d . 1 . .
C C6 0.43344(10) 0.47894(8) 0.33267(7) 0.01398(19) Uani d . 1 . .
C C7C 0.42704(11) 0.39947(8) 0.30070(7) 0.01478(19) Uani d . 1 . .
C C8C 0.44379(11) 0.29758(9) 0.35547(7) 0.0178(2) Uani d . 1 . .
H H8CA 0.4429 0.2449 0.3349 0.021 Uiso calc R 1 . .
C C9C 0.46168(12) 0.27235(9) 0.43908(7) 0.0197(2) Uani d . 1 . .
H H9CA 0.4730 0.2039 0.4738 0.024 Uiso calc R 1 . .
C C10C 0.46265(12) 0.34990(9) 0.47055(7) 0.0203(2) Uani d . 1 . .
H H10B 0.4716 0.3341 0.5268 0.024 Uiso calc R 1 . .
C C11C 0.45017(11) 0.45127(9) 0.41744(7) 0.0173(2) Uani d . 1 . .
H H11B 0.4530 0.5028 0.4390 0.021 Uiso calc R 1 . .
C C12C 0.42405(11) 0.59425(8) 0.28679(7) 0.01572(19) Uani d . 1 . .
C C13C 0.39680(11) 0.41033(9) 0.21310(7) 0.0163(2) Uani d . 1 . .
O O1X 0.04664(9) 0.38078(6) 0.11892(5) 0.02047(17) Uani d . 1 . .
O O2X 0.23396(8) 0.28591(6) 0.09895(5) 0.01790(16) Uani d . 1 . .
O O3X 0.06412(10) 0.13221(6) 0.19699(5) 0.02195(17) Uani d . 1 . .
O O4X 0.05428(10) 0.00430(6) 0.15024(6) 0.02134(17) Uani d . 1 . .
C C6X 0.03190(11) 0.27963(8) 0.03490(7) 0.01521(19) Uani d . 1 . .
C C7X 0.01326(11) 0.17532(8) 0.05616(7) 0.01504(19) Uani d . 1 . .
C C8X -0.04564(11) 0.14237(9) -0.00028(7) 0.0180(2) Uani d . 1 . .
H H8XA -0.0590 0.0735 0.0138 0.022 Uiso calc R 1 . .
C C9X -0.08435(12) 0.21229(10) -0.07743(7) 0.0216(2) Uani d . 1 . .
H H9XA -0.1205 0.1898 -0.1156 0.026 Uiso calc R 1 . .
C C10X -0.06893(13) 0.31588(10) -0.09748(7) 0.0222(2) Uani d . 1 . .
H H10A -0.0970 0.3627 -0.1486 0.027 Uiso calc R 1 . .
C C11X -0.01162(12) 0.34997(9) -0.04143(7) 0.0191(2) Uani d . 1 . .
H H11A -0.0024 0.4194 -0.0549 0.023 Uiso calc R 1 . .
C C12X 0.10282(11) 0.31957(8) 0.09010(6) 0.01542(19) Uani d . 1 . .
C C13X 0.04723(11) 0.10283(8) 0.14117(7) 0.01508(19) Uani d . 1 . .
H H1OX 0.2711(19) 0.3112(15) 0.1314(12) 0.041(5) Uiso d . 1 . .
H H2OX 0.070(2) -0.0309(16) 0.1993(13) 0.041(5) Uiso d . 1 . .
H H1NA 0.4293(17) -0.2157(14) 0.2731(11) 0.030(4) Uiso d . 1 . .
H H2NA 0.3604(17) -0.0697(14) 0.0756(11) 0.032(4) Uiso d . 1 . .
H H3NA 0.3800(17) -0.1818(14) 0.1364(11) 0.030(4) Uiso d . 1 . .
H H1NB 0.880(2) 0.6302(16) 0.5737(13) 0.048(6) Uiso d . 1 . .
H H2NB 0.9243(18) 0.5284(15) 0.7124(11) 0.033(4) Uiso d . 1 . .
H H3NB 0.9351(18) 0.5837(14) 0.7723(12) 0.030(4) Uiso d . 1 . .
H H1NC 0.7207(19) 0.4549(15) 0.1536(13) 0.044(5) Uiso d . 1 . .
H H2NC 0.6456(18) 0.5087(14) -0.0434(12) 0.034(5) Uiso d . 1 . .
H H3NC 0.6673(18) 0.5536(15) 0.0214(12) 0.034(5) Uiso d . 1 . .

loop_
_atom_site_aniso_label
_atom_site_aniso_U_11
_atom_site_aniso_U_22
_atom_site_aniso_U_33
_atom_site_aniso_U_12
_atom_site_aniso_U_13
_atom_site_aniso_U_23
Cl1A 0.03296(15) 0.01957(13) 0.01586(12) -0.00135(11) -0.00293(10) -0.00829(10)
N1A 0.0208(4) 0.0126(4) 0.0151(4) -0.0025(3) -0.0013(3) -0.0041(3)
N2A 0.0270(5) 0.0179(5) 0.0163(5) -0.0040(4) -0.0025(4) -0.0067(4)
C1A 0.0200(5) 0.0158(5) 0.0134(5) -0.0023(4) -0.0008(4) -0.0033(4)
C2A 0.0199(5) 0.0166(5) 0.0141(5) -0.0024(4) -0.0013(4) -0.0061(4)
C3A 0.0238(5) 0.0128(5) 0.0181(5) -0.0014(4) -0.0022(4) -0.0042(4)
C4A 0.0230(5) 0.0155(5) 0.0145(5) -0.0020(4) -0.0027(4) -0.0016(4)
C5A 0.0155(4) 0.0170(5) 0.0153(5) -0.0027(4) -0.0002(4) -0.0052(4)
O1A 0.0317(4) 0.0138(4) 0.0201(4) -0.0019(3) -0.0044(3) -0.0039(3)
O2A 0.0339(5) 0.0161(4) 0.0150(4) -0.0027(3) -0.0025(3) -0.0050(3)
O3A 0.0321(4) 0.0161(4) 0.0168(4) -0.0027(3) -0.0044(3) -0.0081(3)
O4A 0.0282(4) 0.0137(4) 0.0181(4) -0.0040(3) 0.0005(3) -0.0072(3)
C6A 0.0151(4) 0.0134(5) 0.0149(5) -0.0024(4) 0.0002(4) -0.0048(4)
C7A 0.0163(4) 0.0130(5) 0.0151(5) -0.0024(4) 0.0000(4) -0.0068(4)
C8A 0.0223(5) 0.0143(5) 0.0150(5) -0.0025(4) -0.0003(4) -0.0046(4)
C9A 0.0232(5) 0.0193(5) 0.0148(5) -0.0025(4) -0.0019(4) -0.0071(4)
C10A 0.0208(5) 0.0182(5) 0.0189(5) -0.0031(4) -0.0008(4) -0.0107(4)
C11A 0.0185(5) 0.0137(5) 0.0185(5) -0.0033(4) 0.0003(4) -0.0065(4)
C12A 0.0173(5) 0.0163(5) 0.0166(5) -0.0030(4) -0.0010(4) -0.0049(4)
C13A 0.0174(5) 0.0152(5) 0.0170(5) -0.0017(4) -0.0003(4) -0.0082(4)
Cl1B 0.03245(15) 0.01553(12) 0.01737(13) -0.00288(10) -0.00214(10) -0.00333(10)
N1B 0.0214(4) 0.0147(4) 0.0153(4) -0.0026(3) 0.0000(3) -0.0077(4)
N2B 0.0317(5) 0.0145(4) 0.0157(5) -0.0021(4) -0.0024(4) -0.0062(4)
C1B 0.0191(5) 0.0180(5) 0.0148(5) -0.0024(4) -0.0006(4) -0.0075(4)
C2B 0.0203(5) 0.0145(5) 0.0150(5) -0.0022(4) -0.0002(4) -0.0048(4)
C3B 0.0232(5) 0.0161(5) 0.0180(5) -0.0039(4) 0.0011(4) -0.0098(4)
C4B 0.0244(5) 0.0171(5) 0.0154(5) -0.0039(4) 0.0003(4) -0.0087(4)
C5B 0.0187(5) 0.0164(5) 0.0158(5) -0.0026(4) 0.0009(4) -0.0080(4)
O1B 0.0377(5) 0.0162(4) 0.0208(4) -0.0039(4) -0.0039(4) -0.0015(3)
O2B 0.0468(6) 0.0167(4) 0.0135(4) 0.0012(4) -0.0051(4) -0.0046(3)
O3B 0.0350(5) 0.0188(4) 0.0133(4) -0.0041(3) -0.0026(3) -0.0063(3)
O4B 0.0557(6) 0.0146(4) 0.0204(4) -0.0036(4) -0.0118(4) -0.0062(3)
C6B 0.0170(5) 0.0144(5) 0.0149(5) -0.0021(4) 0.0003(4) -0.0039(4)
C7B 0.0200(5) 0.0150(5) 0.0143(5) -0.0033(4) -0.0008(4) -0.0060(4)
C8B 0.0311(6) 0.0152(5) 0.0158(5) -0.0027(4) -0.0046(4) -0.0047(4)
C9B 0.0322(6) 0.0208(6) 0.0166(5) -0.0015(5) -0.0072(4) -0.0073(4)
C10B 0.0262(6) 0.0197(5) 0.0224(6) -0.0018(4) -0.0055(4) -0.0107(5)
C11B 0.0218(5) 0.0143(5) 0.0207(5) -0.0023(4) -0.0018(4) -0.0062(4)
C12B 0.0231(5) 0.0172(5) 0.0153(5) -0.0013(4) 0.0007(4) -0.0038(4)
C13B 0.0255(5) 0.0163(5) 0.0140(5) -0.0043(4) -0.0005(4) -0.0055(4)
Cl1C 0.03599(16) 0.01527(13) 0.02110(14) -0.00401(11) -0.00132(11) -0.00209(10)
N1C 0.0234(5) 0.0146(4) 0.0141(4) -0.0031(3) -0.0017(3) -0.0058(3)
N2C 0.0339(5) 0.0163(5) 0.0139(4) -0.0053(4) -0.0028(4) -0.0050(4)
C1C 0.0228(5) 0.0163(5) 0.0143(5) -0.0024(4) -0.0011(4) -0.0048(4)
C2C 0.0218(5) 0.0151(5) 0.0154(5) -0.0028(4) 0.0013(4) -0.0036(4)
C3C 0.0258(5) 0.0184(5) 0.0197(5) -0.0053(4) 0.0019(4) -0.0100(4)
C4C 0.0272(6) 0.0193(5) 0.0159(5) -0.0055(4) 0.0000(4) -0.0092(4)
C5C 0.0196(5) 0.0169(5) 0.0145(5) -0.0034(4) 0.0006(4) -0.0064(4)
O1C 0.0328(4) 0.0140(4) 0.0182(4) -0.0034(3) -0.0033(3) -0.0067(3)
O2C 0.0326(4) 0.0150(4) 0.0147(4) -0.0024(3) -0.0025(3) -0.0053(3)
O3C 0.0397(5) 0.0199(4) 0.0137(4) -0.0033(4) -0.0043(3) -0.0060(3)
O4C 0.0261(4) 0.0210(4) 0.0219(4) -0.0013(3) -0.0069(3) -0.0126(3)
C6 0.0153(4) 0.0131(4) 0.0139(5) -0.0015(3) -0.0019(3) -0.0050(4)
C7C 0.0156(4) 0.0161(5) 0.0140(5) -0.0024(4) -0.0020(4) -0.0066(4)
C8C 0.0203(5) 0.0141(5) 0.0203(5) -0.0025(4) -0.0035(4) -0.0069(4)
C9C 0.0226(5) 0.0150(5) 0.0192(5) -0.0028(4) -0.0039(4) -0.0026(4)
C10C 0.0250(5) 0.0201(5) 0.0143(5) -0.0010(4) -0.0039(4) -0.0044(4)
C11C 0.0215(5) 0.0170(5) 0.0144(5) -0.0014(4) -0.0031(4) -0.0067(4)
C12C 0.0168(5) 0.0146(5) 0.0157(5) -0.0019(4) -0.0006(4) -0.0052(4)
C13C 0.0170(5) 0.0187(5) 0.0152(5) -0.0011(4) -0.0025(4) -0.0083(4)
O1X 0.0276(4) 0.0166(4) 0.0190(4) -0.0009(3) -0.0017(3) -0.0087(3)
O2X 0.0203(4) 0.0190(4) 0.0179(4) -0.0035(3) -0.0032(3) -0.0099(3)
O3X 0.0367(5) 0.0150(4) 0.0151(4) -0.0046(3) -0.0026(3) -0.0057(3)
O4X 0.0341(5) 0.0121(4) 0.0180(4) -0.0022(3) -0.0065(3) -0.0048(3)
C6X 0.0171(5) 0.0157(5) 0.0138(5) -0.0020(4) -0.0016(4) -0.0061(4)
C7X 0.0173(5) 0.0144(5) 0.0143(5) -0.0015(4) -0.0015(4) -0.0061(4)
C8X 0.0204(5) 0.0180(5) 0.0179(5) -0.0030(4) -0.0023(4) -0.0086(4)
C9X 0.0232(5) 0.0266(6) 0.0175(5) -0.0042(4) -0.0047(4) -0.0100(5)
C10X 0.0257(6) 0.0238(6) 0.0151(5) -0.0031(4) -0.0051(4) -0.0038(4)
C11X 0.0236(5) 0.0164(5) 0.0160(5) -0.0040(4) -0.0027(4) -0.0033(4)
C12X 0.0217(5) 0.0119(4) 0.0121(4) -0.0046(4) -0.0013(4) -0.0025(4)
C13X 0.0173(5) 0.0129(5) 0.0158(5) -0.0031(4) -0.0007(4) -0.0054(4)

loop_
_atom_type_symbol
_atom_type_description
_atom_type_scat_dispersion_real
_atom_type_scat_dispersion_imag
_atom_type_scat_source
C C 0.0033 0.0016 'International Tables Vol C Tables 4.2.6.8 and 6.1.1.4'
H H 0.0000 0.0000 'International Tables Vol C Tables 4.2.6.8 and 6.1.1.4'
N N 0.0061 0.0033 'International Tables Vol C Tables 4.2.6.8 and 6.1.1.4'
O O 0.0106 0.0060 'International Tables Vol C Tables 4.2.6.8 and 6.1.1.4'
Cl Cl 0.1484 0.1585 'International Tables Vol C Tables 4.2.6.8 and 6.1.1.4'

loop_
_geom_angle_atom_site_label_1
_geom_angle_atom_site_label_2
_geom_angle_atom_site_label_3
_geom_angle_site_symmetry_1
_geom_angle_site_symmetry_3
_geom_angle
_geom_angle_publ_flag
C5A N1A C1A . . 122.94(10) ?
C5A N1A H1NA . . 120.8(11) ?
C1A N1A H1NA . . 116.2(11) ?
C5A N2A H2NA . . 118.7(12) ?
C5A N2A H3NA . . 121.1(12) ?
H2NA N2A H3NA . . 120.1(16) ?
C2A C1A N1A . . 120.19(10) ?
C2A C1A H1AA . . 119.9 ?
N1A C1A H1AA . . 119.9 ?
C1A C2A C3A . . 119.33(10) ?
C1A C2A Cl1A . . 119.37(9) ?
C3A C2A Cl1A . . 121.30(9) ?
C4A C3A C2A . . 119.73(10) ?
C4A C3A H3AA . . 120.1 ?
C2A C3A H3AA . . 120.1 ?
C3A C4A C5A . . 119.92(10) ?
C3A C4A H4AA . . 120.0 ?
C5A C4A H4AA . . 120.0 ?
N2A C5A N1A . . 118.85(10) ?
N2A C5A C4A . . 123.27(10) ?
N1A C5A C4A . . 117.88(10) ?
C12A O2A H1OA . . 110.8 ?
C11A C6A C7A . . 118.17(10) ?
C11A C6A C12A . . 113.49(9) ?
C7A C6A C12A . . 128.33(10) ?
C8A C7A C6A . . 118.26(10) ?
C8A C7A C13A . . 113.54(9) ?
C6A C7A C13A . . 128.20(10) ?
C9A C8A C7A . . 122.76(10) ?
C9A C8A H8AA . . 118.6 ?
C7A C8A H8AA . . 118.6 ?
C8A C9A C10A . . 119.01(11) ?
C8A C9A H9AA . . 120.5 ?
C10A C9A H9AA . . 120.5 ?
C11A C10A C9A . . 119.41(10) ?
C11A C10A H10C . . 120.3 ?
C9A C10A H10C . . 120.3 ?
C10A C11A C6A . . 122.38(10) ?
C10A C11A H11C . . 118.8 ?
C6A C11A H11C . . 118.8 ?
O1A C12A O2A . . 120.63(11) ?
O1A C12A C6A . . 118.80(10) ?
O2A C12A C6A . . 120.53(10) ?
O4A C13A O3A . . 122.55(10) ?
O4A C13A C7A . . 116.75(10) ?
O3A C13A C7A . . 120.70(10) ?
C5B N1B C1B . . 122.49(10) ?
C5B N1B H1NB . . 120.8(13) ?
C1B N1B H1NB . . 116.6(13) ?
C5B N2B H2NB . . 122.8(12) ?
C5B N2B H3NB . . 114.2(12) ?
H2NB N2B H3NB . . 123.0(17) ?
N1B C1B C2B . . 120.52(10) ?
N1B C1B H1BA . . 119.7 ?
C2B C1B H1BA . . 119.7 ?
C1B C2B C3B . . 119.40(10) ?
C1B C2B Cl1B . . 118.85(9) ?
C3B C2B Cl1B . . 121.73(9) ?
C4B C3B C2B . . 119.05(10) ?
C4B C3B H3BA . . 120.5 ?
C2B C3B H3BA . . 120.5 ?
C3B C4B C5B . . 120.41(10) ?
C3B C4B H4BA . . 119.8 ?
C5B C4B H4BA . . 119.8 ?
N2B C5B N1B . . 119.18(10) ?
N2B C5B C4B . . 122.69(10) ?
N1B C5B C4B . . 118.13(10) ?
C12B O2B H1OB . . 110.9 ?
C11B C6B C7B . . 118.19(10) ?
C11B C6B C12B . . 113.14(10) ?
C7B C6B C12B . . 128.66(10) ?
C8B C7B C6B . . 118.08(10) ?
C8B C7B C13B . . 113.18(10) ?
C6B C7B C13B . . 128.74(10) ?
C9B C8B C7B . . 122.76(11) ?
C9B C8B H8BA . . 118.6 ?
C7B C8B H8BA . . 118.6 ?
C8B C9B C10B . . 119.23(11) ?
C8B C9B H9BA . . 120.4 ?
C10B C9B H9BA . . 120.4 ?
C9B C10B C11B . . 119.25(11) ?
C9B C10B H10D . . 120.4 ?
C11B C10B H10D . . 120.4 ?
C10B C11B C6B . . 122.47(11) ?
C10B C11B H11D . . 118.8 ?
C6B C11B H11D . . 118.8 ?
O1B C12B O2B . . 120.49(11) ?
O1B C12B C6B . . 119.76(11) ?
O2B C12B C6B . . 119.73(10) ?
O4B C13B O3B . . 122.28(11) ?
O4B C13B C7B . . 117.01(10) ?
O3B C13B C7B . . 120.71(10) ?
C5C N1C C1C . . 122.59(10) ?
C5C N1C H1NC . . 119.0(13) ?
C1C N1C H1NC . . 118.4(13) ?
C5C N2C H2NC . . 116.2(12) ?
C5C N2C H3NC . . 119.9(13) ?
H2NC N2C H3NC . . 123.7(17) ?
N1C C1C C2C . . 120.46(10) ?
N1C C1C H1CA . . 119.8 ?
C2C C1C H1CA . . 119.8 ?
C1C C2C C3C . . 119.41(10) ?
C1C C2C Cl1C . . 119.03(9) ?
C3C C2C Cl1C . . 121.55(9) ?
C4C C3C C2C . . 119.35(11) ?
C4C C3C H3CA . . 120.3 ?
C2C C3C H3CA . . 120.3 ?
C3C C4C C5C . . 120.09(11) ?
C3C C4C H4CA . . 120.0 ?
C5C C4C H4CA . . 120.0 ?
N2C C5C N1C . . 118.63(10) ?
N2C C5C C4C . . 123.31(11) ?
N1C C5C C4C . . 118.06(10) ?
C12C O2C H2C . . 109.5 ?
C11C C6 C7C . . 118.23(10) ?
C11C C6 C12C . . 113.09(9) ?
C7C C6 C12C . . 128.68(10) ?
C8C C7C C6 . . 118.07(10) ?
C8C C7C C13C . . 113.93(9) ?
C6 C7C C13C . . 127.93(10) ?
C9C C8C C7C . . 122.41(11) ?
C9C C8C H8CA . . 118.8 ?
C7C C8C H8CA . . 118.8 ?
C10C C9C C8C . . 119.41(11) ?
C10C C9C H9CA . . 120.3 ?
C8C C9C H9CA . . 120.3 ?
C9C C10C C11C . . 119.34(11) ?
C9C C10C H10B . . 120.3 ?
C11C C10C H10B . . 120.3 ?
C10C C11C C6 . . 122.45(11) ?
C10C C11C H11B . . 118.8 ?
C6 C11C H11B . . 118.8 ?
O1C C12C O2C . . 120.72(10) ?
O1C C12C C6 . . 117.77(10) ?
O2C C12C C6 . . 121.51(10) ?
O4C C13C O3C . . 121.99(10) ?
O4C C13C C7C . . 117.77(10) ?
O3C C13C C7C . . 120.24(10) ?
C12X O2X H1OX . . 109.1(12) ?
C13X O4X H2OX . . 108.6(14) ?
C11X C6X C7X . . 119.87(10) ?
C11X C6X C12X . . 117.43(10) ?
C7X C6X C12X . . 122.66(9) ?
C8X C7X C6X . . 119.68(10) ?
C8X C7X C13X . . 121.01(10) ?
C6X C7X C13X . . 119.15(9) ?
C9X C8X C7X . . 120.18(11) ?
C9X C8X H8XA . . 119.9 ?
C7X C8X H8XA . . 119.9 ?
C8X C9X C10X . . 119.94(11) ?
C8X C9X H9XA . . 120.0 ?
C10X C9X H9XA . . 120.0 ?
C9X C10X C11X . . 120.44(11) ?
C9X C10X H10A . . 119.8 ?
C11X C10X H10A . . 119.8 ?
C6X C11X C10X . . 119.82(11) ?
C6X C11X H11A . . 120.1 ?
C10X C11X H11A . . 120.1 ?
O1X C12X O2X . . 124.43(10) ?
O1X C12X C6X . . 123.11(10) ?
O2X C12X C6X . . 112.32(9) ?
O3X C13X O4X . . 123.32(10) ?
O3X C13X C7X . . 122.29(10) ?
O4X C13X C7X . . 114.38(9) ?

loop_
_geom_bond_atom_site_label_1
_geom_bond_atom_site_label_2
_geom_bond_site_symmetry_2
_geom_bond_distance
_geom_bond_publ_flag
Cl1A C2A . 1.7311(11) ?
N1A C5A . 1.3464(14) ?
N1A C1A . 1.3579(14) ?
N1A H1NA . 0.899(18) ?
N2A C5A . 1.3320(15) ?
N2A H2NA . 0.896(18) ?
N2A H3NA . 0.888(18) ?
C1A C2A . 1.3575(16) ?
C1A H1AA . 0.9300 ?
C2A C3A . 1.4089(15) ?
C3A C4A . 1.3659(16) ?
C3A H3AA . 0.9300 ?
C4A C5A . 1.4199(16) ?
C4A H4AA . 0.9300 ?
O1A C12A . 1.2315(14) ?
O2A C12A . 1.2927(14) ?
O2A H1OA . 0.8626 ?
O3A C13A . 1.2748(14) ?
O4A C13A . 1.2453(14) ?
C6A C11A . 1.4007(15) ?
C6A C7A . 1.4201(14) ?
C6A C12A . 1.5212(15) ?
C7A C8A . 1.3981(15) ?
C7A C13A . 1.5237(15) ?
C8A C9A . 1.3849(16) ?
C8A H8AA . 0.9300 ?
C9A C10A . 1.3902(16) ?
C9A H9AA . 0.9300 ?
C10A C11A . 1.3882(16) ?
C10A H10C . 0.9300 ?
C11A H11C . 0.9300 ?
Cl1B C2B . 1.7264(11) ?
N1B C5B . 1.3468(14) ?
N1B C1B . 1.3543(15) ?
N1B H1NB . 0.92(2) ?
N2B C5B . 1.3349(15) ?
N2B H2NB . 0.865(19) ?
N2B H3NB . 0.865(19) ?
C1B C2B . 1.3618(15) ?
C1B H1BA . 0.9300 ?
C2B C3B . 1.4125(15) ?
C3B C4B . 1.3666(16) ?
C3B H3BA . 0.9300 ?
C4B C5B . 1.4169(15) ?
C4B H4BA . 0.9300 ?
O1B C12B . 1.2266(15) ?
O2B C12B . 1.2990(15) ?
O2B H1OB . 0.8922 ?
O3B C13B . 1.2698(14) ?
O4B C13B . 1.2480(14) ?
C6B C11B . 1.4004(16) ?
C6B C7B . 1.4198(15) ?
C6B C12B . 1.5208(15) ?
C7B C8B . 1.3999(15) ?
C7B C13B . 1.5242(16) ?
C8B C9B . 1.3829(16) ?
C8B H8BA . 0.9300 ?
C9B C10B . 1.3865(17) ?
C9B H9BA . 0.9300 ?
C10B C11B . 1.3884(17) ?
C10B H10D . 0.9300 ?
C11B H11D . 0.9300 ?
Cl1C C2C . 1.7246(12) ?
N1C C5C . 1.3493(14) ?
N1C C1C . 1.3532(14) ?
N1C H1NC . 0.94(2) ?
N2C C5C . 1.3276(15) ?
N2C H2NC . 0.88(2) ?
N2C H3NC . 0.83(2) ?
C1C C2C . 1.3603(16) ?
C1C H1CA . 0.9300 ?
C2C C3C . 1.4125(16) ?
C3C C4C . 1.3649(17) ?
C3C H3CA . 0.9300 ?
C4C C5C . 1.4214(16) ?
C4C H4CA . 0.9300 ?
O1C C12C . 1.2388(14) ?
O2C C12C . 1.2873(13) ?
O2C H2C . 0.8200 ?
O3C C13C . 1.2814(14) ?
O4C C13C . 1.2400(14) ?
C6 C11C . 1.3986(15) ?
C6 C7C . 1.4218(15) ?
C6 C12C . 1.5191(15) ?
C7C C8C . 1.4009(15) ?
C7C C13C . 1.5186(15) ?
C8C C9C . 1.3852(16) ?
C8C H8CA . 0.9300 ?
C9C C10C . 1.3839(17) ?
C9C H9CA . 0.9300 ?
C10C C11C . 1.3854(16) ?
C10C H10B . 0.9300 ?
C11C H11B . 0.9300 ?
O1X C12X . 1.2170(14) ?
O2X C12X . 1.3234(14) ?
O2X H1OX . 0.88(2) ?
O3X C13X . 1.2088(14) ?
O4X C13X . 1.3277(13) ?
O4X H2OX . 0.83(2) ?
C6X C11X . 1.3938(15) ?
C6X C7X . 1.4043(15) ?
C6X C12X . 1.5023(15) ?
C7X C8X . 1.3971(15) ?
C7X C13X . 1.4928(15) ?
C8X C9X . 1.3900(16) ?
C8X H8XA . 0.9300 ?
C9X C10X . 1.3903(18) ?
C9X H9XA . 0.9300 ?
C10X C11X . 1.3940(16) ?
C10X H10A . 0.9300 ?
C11X H11A . 0.9300 ?

loop_
_geom_hbond_atom_site_label_D
_geom_hbond_atom_site_label_H
_geom_hbond_atom_site_label_A
_geom_hbond_site_symmetry_A
_geom_hbond_distance_DH
_geom_hbond_distance_HA
_geom_hbond_distance_DA
_geom_hbond_angle_DHA
_geom_hbond_publ_flag
O2C H2C O3C . 0.8200 1.5800 2.4004(13) 177.00 yes
O2A H1OA O3A . 0.8600 1.5500 2.4123(13) 177.00 yes
O2B H1OB O3B . 0.8900 1.5200 2.4126(14) 178.00 yes
O2X H1OX O4C . 0.88(2) 1.76(2) 2.6091(12) 163(2) yes
O4X H2OX O1A 1_545 0.83(2) 1.86(2) 2.6880(13) 177(2) yes
N2A H2NA O1B 2_665 0.895(18) 2.018(18) 2.9095(14) 173.4(19) yes
N1B H1NB O4A 2_666 0.92(2) 1.69(2) 2.5938(14) 169(2) yes
N2B H2NB O3A 2_666 0.87(2) 2.12(2) 2.9570(14) 161.8(17) yes
N1C H1NC O4B . 0.94(2) 1.69(2) 2.6169(16) 168(2) yes
N2C H3NC O3B . 0.83(2) 2.11(2) 2.9279(15) 168.4(19) yes
C4A H4AA O2B 2_665 0.9300 2.2600 3.1614(14) 164.00 yes

loop_
_geom_torsion_atom_site_label_1
_geom_torsion_atom_site_label_2
_geom_torsion_atom_site_label_3
_geom_torsion_atom_site_label_4
_geom_torsion_site_symmetry_1
_geom_torsion_site_symmetry_2
_geom_torsion_site_symmetry_3
_geom_torsion_site_symmetry_4
_geom_torsion
_geom_torsion_publ_flag
C5A N1A C1A C2A . . . . -0.11(17) ?
N1A C1A C2A C3A . . . . 0.01(17) ?
N1A C1A C2A Cl1A . . . . 179.51(8) ?
C1A C2A C3A C4A . . . . -0.43(17) ?
Cl1A C2A C3A C4A . . . . -179.91(9) ?
C2A C3A C4A C5A . . . . 0.91(17) ?
C1A N1A C5A N2A . . . . -179.42(10) ?
C1A N1A C5A C4A . . . . 0.59(16) ?
C3A C4A C5A N2A . . . . 179.02(11) ?
C3A C4A C5A N1A . . . . -0.99(16) ?
C11A C6A C7A C8A . . . . -0.66(15) ?
C12A C6A C7A C8A . . . . 178.68(10) ?
C11A C6A C7A C13A . . . . 178.97(10) ?
C12A C6A C7A C13A . . . . -1.68(18) ?
C6A C7A C8A C9A . . . . -0.18(17) ?
C13A C7A C8A C9A . . . . -179.86(10) ?
C7A C8A C9A C10A . . . . 0.61(18) ?
C8A C9A C10A C11A . . . . -0.19(17) ?
C9A C10A C11A C6A . . . . -0.68(17) ?
C7A C6A C11A C10A . . . . 1.11(16) ?
C12A C6A C11A C10A . . . . -178.34(10) ?
C11A C6A C12A O1A . . . . -10.47(15) ?
C7A C6A C12A O1A . . . . 170.16(11) ?
C11A C6A C12A O2A . . . . 167.19(10) ?
C7A C6A C12A O2A . . . . -12.18(17) ?
C8A C7A C13A O4A . . . . 4.03(14) ?
C6A C7A C13A O4A . . . . -175.62(10) ?
C8A C7A C13A O3A . . . . -175.22(10) ?
C6A C7A C13A O3A . . . . 5.13(17) ?
C5B N1B C1B C2B . . . . -0.22(17) ?
N1B C1B C2B C3B . . . . 0.16(17) ?
N1B C1B C2B Cl1B . . . . 178.83(8) ?
C1B C2B C3B C4B . . . . -0.02(17) ?
Cl1B C2B C3B C4B . . . . -178.65(9) ?
C2B C3B C4B C5B . . . . -0.07(17) ?
C1B N1B C5B N2B . . . . -179.22(11) ?
C1B N1B C5B C4B . . . . 0.13(16) ?
C3B C4B C5B N2B . . . . 179.35(11) ?
C3B C4B C5B N1B . . . . 0.02(17) ?
C11B C6B C7B C8B . . . . 1.11(16) ?
C12B C6B C7B C8B . . . . -178.24(11) ?
C11B C6B C7B C13B . . . . -177.86(11) ?
C12B C6B C7B C13B . . . . 2.79(19) ?
C6B C7B C8B C9B . . . . 0.24(18) ?
C13B C7B C8B C9B . . . . 179.36(12) ?
C7B C8B C9B C10B . . . . -1.2(2) ?
C8B C9B C10B C11B . . . . 0.80(19) ?
C9B C10B C11B C6B . . . . 0.58(19) ?
C7B C6B C11B C10B . . . . -1.54(17) ?
C12B C6B C11B C10B . . . . 177.91(11) ?
C11B C6B C12B O1B . . . . 2.92(16) ?
C7B C6B C12B O1B . . . . -177.70(12) ?
C11B C6B C12B O2B . . . . -175.78(11) ?
C7B C6B C12B O2B . . . . 3.60(18) ?
C8B C7B C13B O4B . . . . -7.92(16) ?
C6B C7B C13B O4B . . . . 171.08(12) ?
C8B C7B C13B O3B . . . . 171.62(11) ?
C6B C7B C13B O3B . . . . -9.37(19) ?
C5C N1C C1C C2C . . . . -1.30(17) ?
N1C C1C C2C C3C . . . . -0.34(17) ?
N1C C1C C2C Cl1C . . . . -179.82(9) ?
C1C C2C C3C C4C . . . . 0.94(18) ?
Cl1C C2C C3C C4C . . . . -179.60(9) ?
C2C C3C C4C C5C . . . . 0.03(18) ?
C1C N1C C5C N2C . . . . -177.75(11) ?
C1C N1C C5C C4C . . . . 2.23(17) ?
C3C C4C C5C N2C . . . . 178.42(12) ?
C3C C4C C5C N1C . . . . -1.57(17) ?
C11C C6 C7C C8C . . . . -2.71(15) ?
C12C C6 C7C C8C . . . . 177.49(10) ?
C11C C6 C7C C13C . . . . 173.98(10) ?
C12C C6 C7C C13C . . . . -5.82(18) ?
C6 C7C C8C C9C . . . . 2.13(16) ?
C13C C7C C8C C9C . . . . -175.01(10) ?
C7C C8C C9C C10C . . . . 0.30(18) ?
C8C C9C C10C C11C . . . . -2.10(18) ?
C9C C10C C11C C6 . . . . 1.46(18) ?
C7C C6 C11C C10C . . . . 0.99(17) ?
C12C C6 C11C C10C . . . . -179.18(10) ?
C11C C6 C12C O1C . . . . 2.83(14) ?
C7C C6 C12C O1C . . . . -177.36(11) ?
C11C C6 C12C O2C . . . . -177.53(10) ?
C7C C6 C12C O2C . . . . 2.28(17) ?
C8C C7C C13C O4C . . . . 4.56(15) ?
C6 C7C C13C O4C . . . . -172.25(11) ?
C8C C7C C13C O3C . . . . -175.82(10) ?
C6 C7C C13C O3C . . . . 7.38(17) ?
C11X C6X C7X C8X . . . . 1.67(16) ?
C12X C6X C7X C8X . . . . -175.84(10) ?
C11X C6X C7X C13X . . . . -173.77(10) ?
C12X C6X C7X C13X . . . . 8.72(16) ?
C6X C7X C8X C9X . . . . 0.65(17) ?
C13X C7X C8X C9X . . . . 176.00(10) ?
C7X C8X C9X C10X . . . . -2.29(18) ?
C8X C9X C10X C11X . . . . 1.62(19) ?
C7X C6X C11X C10X . . . . -2.34(17) ?
C12X C6X C11X C10X . . . . 175.30(11) ?
C9X C10X C11X C6X . . . . 0.70(18) ?
C11X C6X C12X O1X . . . . 64.87(15) ?
C7X C6X C12X O1X . . . . -117.57(13) ?
C11X C6X C12X O2X . . . . -110.99(11) ?
C7X C6X C12X O2X . . . . 66.58(14) ?
C8X C7X C13X O3X . . . . -160.33(11) ?
C6X C7X C13X O3X . . . . 15.04(16) ?
C8X C7X C13X O4X . . . . 18.32(15) ?
C6X C7X C13X O4X . . . . -166.30(10) ?
